data_2236480
loop_
_publ_author_name
'Junge, Denise M.'
'Scadova, Derek R.'
'Golen, James A.'
'Jasinski, Jerry P.'

_publ_section_title
;
 1-Butyl-3-ethyl-1<i>H</i>-benzimidazol-3-ium tetrafluoroborate
;
_journal_coeditor_code LX2260
_journal_issue 10
_journal_name_full 'Acta Crystallographica Section E'
_journal_page_first o2862
_journal_paper_doi 10.1107/S1600536812037476
_journal_volume 68
_journal_year 2012
_chemical_formula_iupac 'C13 H19 N2 +, B F4 -'
_chemical_formula_moiety 'C13 H19 N2 +, B F4 -'
_chemical_formula_sum 'C13 H19 B F4 N2'
_chemical_formula_weight 290.11
_chemical_name_systematic
;
1-Butyl-3-ethyl-1<i>H</i>-benzimidazol-3-ium tetrafluoroborate
;
_space_group_IT_number 14
_symmetry_cell_setting monoclinic
_symmetry_space_group_name_Hall '-P 2yn'
_symmetry_space_group_name_H-M 'P 1 21/n 1'
_atom_sites_solution_hydrogens geom
_atom_sites_solution_primary direct
_atom_sites_solution_secondary difmap
_cell_angle_alpha 90.00
_cell_angle_beta 99.312(9)
_cell_angle_gamma 90.00
_cell_formula_units_Z 4
_cell_length_a 11.0043(13)
_cell_length_b 12.0372(9)
_cell_length_c 11.3693(10)
_cell_measurement_reflns_used 4678
_cell_measurement_temperature 173(2)
_cell_measurement_theta_max 71.17
_cell_measurement_theta_min 3.67
_cell_volume 1486.1(2)
_computing_cell_refinement '<i>CrysAlis PRO</i> (Oxford Diffraction, 2010)'
_computing_data_collection '<i>CrysAlis PRO</i> (Oxford Diffraction, 2010)'
_computing_data_reduction '<i>CrysAlis RED</i> (Oxford Diffraction, 2010)'
_computing_molecular_graphics '<i>SHELXTL</i> (Sheldrick, 2008) and Mercury (Macrae <i>et al.</i>, 2006)'
_computing_publication_material '<i>SHELXTL</i> (Sheldrick, 2008)'
_computing_structure_refinement '<i>SHELXL97</i> (Sheldrick, 2008)'
_computing_structure_solution '<i>SHELXS97</i> (Sheldrick, 2008)'
_diffrn_ambient_temperature 173(2)
_diffrn_detector_area_resol_mean 16.1500
_diffrn_measured_fraction_theta_full 0.991
_diffrn_measured_fraction_theta_max 0.991
_diffrn_measurement_device_type 'Oxford Diffraction Xcalibur Eos Gemini'
_diffrn_measurement_method '\w scans'
_diffrn_radiation_monochromator graphite
_diffrn_radiation_source 'Enhance (Cu) X-ray Source'
_diffrn_radiation_type CuK\a
_diffrn_radiation_wavelength 1.54178
_diffrn_reflns_av_R_equivalents 0.0241
_diffrn_reflns_av_sigmaI/netI 0.0203
_diffrn_reflns_limit_h_max 13
_diffrn_reflns_limit_h_min -13
_diffrn_reflns_limit_k_max 10
_diffrn_reflns_limit_k_min -14
_diffrn_reflns_limit_l_max 13
_diffrn_reflns_limit_l_min -13
_diffrn_reflns_number 9159
_diffrn_reflns_theta_full 71.30
_diffrn_reflns_theta_max 71.30
_diffrn_reflns_theta_min 5.19
_exptl_absorpt_coefficient_mu 0.958
_exptl_absorpt_correction_T_max 0.8314
_exptl_absorpt_correction_T_min 0.7685
_exptl_absorpt_correction_type multi-scan
_exptl_absorpt_process_details
;
(<i>CrysAlis PRO</i>; Oxford Diffraction, 2010)
;
_exptl_crystal_colour colorless
_exptl_crystal_density_diffrn 1.297
_exptl_crystal_density_method 'not measured'
_exptl_crystal_description block
_exptl_crystal_F_000 608
_exptl_crystal_size_max 0.29
_exptl_crystal_size_mid 0.24
_exptl_crystal_size_min 0.20
_refine_diff_density_max 0.464
_refine_diff_density_min -0.251
_refine_ls_extinction_method none
_refine_ls_goodness_of_fit_ref 1.047
_refine_ls_hydrogen_treatment constr
_refine_ls_matrix_type full
_refine_ls_number_parameters 229
_refine_ls_number_reflns 2860
_refine_ls_number_restraints 68
_refine_ls_restrained_S_all 1.084
_refine_ls_R_factor_all 0.0509
_refine_ls_R_factor_gt 0.0484
_refine_ls_shift/su_max 0.000
_refine_ls_shift/su_mean 0.000
_refine_ls_structure_factor_coef Fsqd
_refine_ls_weighting_details 'calc w=1/[\s^2^(Fo^2^)+(0.0742P)^2^+0.5720P] where P=(Fo^2^+2Fc^2^)/3'
_refine_ls_weighting_scheme calc
_refine_ls_wR_factor_gt 0.1342
_refine_ls_wR_factor_ref 0.1366
_reflns_number_gt 2655
_reflns_number_total 2860
_reflns_threshold_expression I>2sigma(I)
_cod_data_source_file lx2260.cif
_cod_data_source_block I
_cod_original_sg_symbol_H-M 'P 21/n'
_cod_database_code 2236480
_cod_database_fobs_code 2236480

loop_
_symmetry_equiv_pos_as_xyz
'x, y, z'
'-x+1/2, y+1/2, -z+1/2'
'-x, -y, -z'
'x-1/2, -y-1/2, z-1/2'

loop_
_atom_site_type_symbol
_atom_site_label
_atom_site_fract_x
_atom_site_fract_y
_atom_site_fract_z
_atom_site_U_iso_or_equiv
_atom_site_adp_type
_atom_site_calc_flag
_atom_site_refinement_flags
_atom_site_occupancy
_atom_site_symmetry_multiplicity
_atom_site_disorder_assembly
_atom_site_disorder_group
N N1 0.71813(12) 0.62371(10) 0.52811(11) 0.0306(3) Uani d . 1 2 . .
N N2 0.69467(12) 0.52167(11) 0.36726(11) 0.0338(3) Uani d . 1 2 . .
C C1 0.77356(14) 0.55764(12) 0.45961(13) 0.0323(3) Uani d . 1 2 . .
H H1A 0.8585 0.5388 0.4749 0.039 Uiso calc R 1 2 . .
C C2 0.59463(14) 0.63191(12) 0.47691(13) 0.0311(3) Uani d . 1 2 . .
C C3 0.49671(16) 0.68773(14) 0.51404(15) 0.0378(4) Uani d . 1 2 . .
H H3A 0.5075 0.7331 0.5833 0.045 Uiso calc R 1 2 . .
C C4 0.38307(16) 0.67323(15) 0.44437(17) 0.0434(4) Uani d . 1 2 . .
H H4A 0.3134 0.7094 0.4664 0.052 Uiso calc R 1 2 . .
C C5 0.36742(16) 0.60653(15) 0.34185(17) 0.0450(4) Uani d . 1 2 . .
H H5A 0.2873 0.5982 0.2970 0.054 Uiso calc R 1 2 . .
C C6 0.46499(16) 0.55249(14) 0.30407(15) 0.0408(4) Uani d . 1 2 . .
H H6A 0.4544 0.5082 0.2340 0.049 Uiso calc R 1 2 . .
C C7 0.57954(15) 0.56672(12) 0.37449(14) 0.0329(3) Uani d . 1 2 . .
C C8 0.72604(18) 0.44867(14) 0.27240(15) 0.0428(4) Uani d . 1 2 . .
H H8A 0.6572 0.3964 0.2475 0.051 Uiso calc R 1 2 . .
H H8B 0.7998 0.4044 0.3043 0.051 Uiso calc R 1 2 . .
C C9 0.75105(18) 0.51369(15) 0.16499(15) 0.0439(4) Uani d . 1 2 . .
H H9A 0.8164 0.5692 0.1906 0.053 Uiso calc R 1 2 . .
H H9B 0.6756 0.5542 0.1298 0.053 Uiso calc R 1 2 . .
C C10 0.7910(2) 0.43834(17) 0.07123(17) 0.0509(5) Uani d . 1 2 . .
H H10A 0.8640 0.3952 0.1079 0.061 Uiso calc R 1 2 . .
H H10B 0.7240 0.3850 0.0434 0.061 Uiso calc R 1 2 . .
C C11 0.8223(2) 0.50152(19) -0.03470(17) 0.0549(5) Uani d . 1 2 . .
H H11A 0.8472 0.4491 -0.0923 0.082 Uiso calc R 1 2 . .
H H11B 0.8901 0.5531 -0.0081 0.082 Uiso calc R 1 2 . .
H H11C 0.7500 0.5433 -0.0724 0.082 Uiso calc R 1 2 . .
C C12 0.77365(16) 0.67731(15) 0.64023(14) 0.0390(4) Uani d . 1 2 . .
H H12A 0.7221 0.6616 0.7020 0.047 Uiso calc R 1 2 . .
H H12B 0.7744 0.7587 0.6282 0.047 Uiso calc R 1 2 . .
C C13 0.90314(17) 0.63838(17) 0.68417(16) 0.0476(5) Uani d . 1 2 . .
H H13A 0.9340 0.6737 0.7609 0.071 Uiso calc R 1 2 . .
H H13B 0.9561 0.6586 0.6261 0.071 Uiso calc R 1 2 . .
H H13C 0.9035 0.5575 0.6941 0.071 Uiso calc R 1 2 . .
B B1A 0.4707(5) 0.2091(4) 0.1379(6) 0.0362(11) Uani d PDU 0.813(7) 1 A 1
F F1A 0.4128(2) 0.30962(17) 0.1306(3) 0.0838(9) Uani d PDU 0.813(7) 1 A 1
F F2A 0.4454(2) 0.1576(2) 0.23845(16) 0.0761(8) Uani d PDU 0.813(7) 1 A 1
F F3A 0.4286(6) 0.1443(5) 0.0392(4) 0.0713(13) Uani d PDU 0.813(7) 1 A 1
F F4A 0.5969(3) 0.2217(2) 0.1492(3) 0.0582(7) Uani d PDU 0.813(7) 1 A 1
B B1B 0.472(2) 0.2157(18) 0.112(2) 0.040(7) Uani d PDU 0.187(7) 1 A 2
F F1B 0.4416(19) 0.3070(16) 0.052(2) 0.171(7) Uani d PDU 0.187(7) 1 A 2
F F2B 0.4146(12) 0.2333(16) 0.2030(13) 0.118(5) Uani d PDU 0.187(7) 1 A 2
F F3B 0.443(3) 0.122(2) 0.061(2) 0.077(6) Uani d PDU 0.187(7) 1 A 2
F F4B 0.5827(15) 0.2487(14) 0.1055(15) 0.081(4) Uani d PDU 0.187(7) 1 A 2

loop_
_atom_site_aniso_label
_atom_site_aniso_U_11
_atom_site_aniso_U_22
_atom_site_aniso_U_33
_atom_site_aniso_U_12
_atom_site_aniso_U_13
_atom_site_aniso_U_23
N1 0.0337(7) 0.0301(6) 0.0287(6) -0.0005(5) 0.0076(5) 0.0000(5)
N2 0.0407(7) 0.0313(7) 0.0305(6) -0.0021(5) 0.0095(5) -0.0023(5)
C1 0.0353(8) 0.0311(7) 0.0320(8) -0.0006(6) 0.0097(6) 0.0010(6)
C2 0.0354(8) 0.0278(7) 0.0307(7) -0.0009(6) 0.0072(6) 0.0064(6)
C3 0.0429(9) 0.0336(8) 0.0391(8) 0.0045(7) 0.0134(7) 0.0079(6)
C4 0.0383(9) 0.0402(9) 0.0533(10) 0.0064(7) 0.0118(7) 0.0178(8)
C5 0.0376(9) 0.0426(9) 0.0515(10) -0.0040(7) -0.0026(7) 0.0186(8)
C6 0.0466(9) 0.0359(8) 0.0375(8) -0.0073(7) 0.0000(7) 0.0076(7)
C7 0.0383(8) 0.0288(7) 0.0318(7) -0.0028(6) 0.0068(6) 0.0055(6)
C8 0.0571(11) 0.0363(8) 0.0367(9) -0.0009(7) 0.0122(8) -0.0094(7)
C9 0.0543(10) 0.0407(9) 0.0379(9) -0.0013(8) 0.0112(8) -0.0060(7)
C10 0.0673(12) 0.0467(10) 0.0409(10) -0.0011(9) 0.0154(9) -0.0084(8)
C11 0.0645(13) 0.0609(12) 0.0415(10) 0.0026(10) 0.0156(9) -0.0045(9)
C12 0.0463(9) 0.0391(8) 0.0309(8) 0.0022(7) 0.0042(7) -0.0065(6)
C13 0.0464(10) 0.0588(11) 0.0357(9) 0.0040(8) 0.0005(7) -0.0104(8)
B1A 0.0314(19) 0.039(2) 0.040(2) -0.0010(13) 0.0120(14) -0.0148(14)
F1A 0.0794(13) 0.0589(11) 0.113(2) 0.0298(9) 0.0161(12) -0.0073(11)
F2A 0.0966(15) 0.0817(15) 0.0552(10) -0.0204(11) 0.0273(9) -0.0024(9)
F3A 0.0738(19) 0.088(3) 0.0556(13) -0.033(2) 0.0194(11) -0.0336(17)
F4A 0.0376(9) 0.0520(11) 0.0852(17) -0.0042(8) 0.0103(10) -0.0151(11)
B1B 0.036(9) 0.044(9) 0.041(10) -0.005(6) 0.006(6) -0.008(6)
F1B 0.183(11) 0.153(10) 0.175(11) 0.065(8) 0.025(8) 0.047(8)
F2B 0.112(7) 0.144(11) 0.103(7) 0.007(7) 0.036(6) -0.032(8)
F3B 0.075(8) 0.056(6) 0.111(11) -0.025(5) 0.044(8) -0.024(6)
F4B 0.060(6) 0.085(8) 0.104(9) -0.025(6) 0.031(6) -0.031(6)

loop_
_atom_type_symbol
_atom_type_description
_atom_type_scat_dispersion_real
_atom_type_scat_dispersion_imag
_atom_type_scat_source
C C 0.0181 0.0091 'International Tables Vol C Tables 4.2.6.8 and 6.1.1.4'
H H 0.0000 0.0000 'International Tables Vol C Tables 4.2.6.8 and 6.1.1.4'
B B 0.0090 0.0039 'International Tables Vol C Tables 4.2.6.8 and 6.1.1.4'
N N 0.0311 0.0180 'International Tables Vol C Tables 4.2.6.8 and 6.1.1.4'
F F 0.0727 0.0534 'International Tables Vol C Tables 4.2.6.8 and 6.1.1.4'

loop_
_geom_angle_atom_site_label_1
_geom_angle_atom_site_label_2
_geom_angle_atom_site_label_3
_geom_angle
C1 N1 C2 107.88(13)
C1 N1 C12 127.24(14)
C2 N1 C12 124.86(13)
C1 N2 C7 108.19(13)
C1 N2 C8 125.07(14)
C7 N2 C8 126.73(14)
N2 C1 N1 110.90(14)
N2 C1 H1A 124.5
N1 C1 H1A 124.5
C7 C2 C3 122.17(15)
C7 C2 N1 106.62(13)
C3 C2 N1 131.18(15)
C4 C3 C2 116.06(16)
C4 C3 H3A 122.0
C2 C3 H3A 122.0
C3 C4 C5 121.86(16)
C3 C4 H4A 119.1
C5 C4 H4A 119.1
C6 C5 C4 122.04(16)
C6 C5 H5A 119.0
C4 C5 H5A 119.0
C5 C6 C7 116.15(16)
C5 C6 H6A 121.9
C7 C6 H6A 121.9
C6 C7 C2 121.71(15)
C6 C7 N2 131.82(15)
C2 C7 N2 106.41(13)
N2 C8 C9 112.13(14)
N2 C8 H8A 109.2
C9 C8 H8A 109.2
N2 C8 H8B 109.2
C9 C8 H8B 109.2
H8A C8 H8B 107.9
C8 C9 C10 111.65(15)
C8 C9 H9A 109.3
C10 C9 H9A 109.3
C8 C9 H9B 109.3
C10 C9 H9B 109.3
H9A C9 H9B 108.0
C11 C10 C9 112.86(16)
C11 C10 H10A 109.0
C9 C10 H10A 109.0
C11 C10 H10B 109.0
C9 C10 H10B 109.0
H10A C10 H10B 107.8
C10 C11 H11A 109.5
C10 C11 H11B 109.5
H11A C11 H11B 109.5
C10 C11 H11C 109.5
H11A C11 H11C 109.5
H11B C11 H11C 109.5
N1 C12 C13 112.89(14)
N1 C12 H12A 109.0
C13 C12 H12A 109.0
N1 C12 H12B 109.0
C13 C12 H12B 109.0
H12A C12 H12B 107.8
C12 C13 H13A 109.5
C12 C13 H13B 109.5
H13A C13 H13B 109.5
C12 C13 H13C 109.5
H13A C13 H13C 109.5
H13B C13 H13C 109.5
F1A B1A F2A 107.2(4)
F1A B1A F4A 111.2(4)
F2A B1A F4A 108.1(5)
F1A B1A F3A 111.0(5)
F2A B1A F3A 109.6(4)
F4A B1A F3A 109.7(5)
F3B B1B F4B 114(2)
F3B B1B F1B 119(2)
F4B B1B F1B 83.0(17)
F3B B1B F2B 112(2)
F4B B1B F2B 125(2)
F1B B1B F2B 98.9(19)
B1B F1B F4B 48.1(11)
B1B F4B F1B 48.9(11)

loop_
_geom_bond_atom_site_label_1
_geom_bond_atom_site_label_2
_geom_bond_distance
N1 C1 1.3283(19)
N1 C2 1.393(2)
N1 C12 1.471(2)
N2 C1 1.322(2)
N2 C7 1.393(2)
N2 C8 1.475(2)
C1 H1A 0.9500
C2 C7 1.392(2)
C2 C3 1.392(2)
C3 C4 1.379(3)
C3 H3A 0.9500
C4 C5 1.403(3)
C4 H4A 0.9500
C5 C6 1.382(3)
C5 H5A 0.9500
C6 C7 1.390(2)
C6 H6A 0.9500
C8 C9 1.513(2)
C8 H8A 0.9900
C8 H8B 0.9900
C9 C10 1.518(2)
C9 H9A 0.9900
C9 H9B 0.9900
C10 C11 1.511(3)
C10 H10A 0.9900
C10 H10B 0.9900
C11 H11A 0.9800
C11 H11B 0.9800
C11 H11C 0.9800
C12 C13 1.506(2)
C12 H12A 0.9900
C12 H12B 0.9900
C13 H13A 0.9800
C13 H13B 0.9800
C13 H13C 0.9800
B1A F1A 1.364(5)
B1A F2A 1.368(7)
B1A F4A 1.382(5)
B1A F3A 1.383(6)
B1B F3B 1.288(19)
B1B F4B 1.291(19)
B1B F1B 1.307(19)
B1B F2B 1.315(18)
F1B F4B 1.72(3)

loop_
_geom_torsion_atom_site_label_1
_geom_torsion_atom_site_label_2
_geom_torsion_atom_site_label_3
_geom_torsion_atom_site_label_4
_geom_torsion
C7 N2 C1 N1 0.12(17)
C8 N2 C1 N1 178.73(14)
C2 N1 C1 N2 -0.23(17)
C12 N1 C1 N2 178.14(14)
C1 N1 C2 C7 0.25(16)
C12 N1 C2 C7 -178.17(14)
C1 N1 C2 C3 178.08(15)
C12 N1 C2 C3 -0.3(2)
C7 C2 C3 C4 1.0(2)
N1 C2 C3 C4 -176.50(14)
C2 C3 C4 C5 -0.3(2)
C3 C4 C5 C6 -0.7(3)
C4 C5 C6 C7 0.9(2)
C5 C6 C7 C2 -0.1(2)
C5 C6 C7 N2 176.50(15)
C3 C2 C7 C6 -0.8(2)
N1 C2 C7 C6 177.22(13)
C3 C2 C7 N2 -178.24(13)
N1 C2 C7 N2 -0.17(15)
C1 N2 C7 C6 -176.98(16)
C8 N2 C7 C6 4.4(3)
C1 N2 C7 C2 0.04(16)
C8 N2 C7 C2 -178.54(14)
C1 N2 C8 C9 -95.55(19)
C7 N2 C8 C9 82.8(2)
N2 C8 C9 C10 176.41(15)
C8 C9 C10 C11 -177.36(17)
C1 N1 C12 C13 -7.8(2)
C2 N1 C12 C13 170.28(15)
F3B B1B F1B F4B -114(3)
F2B B1B F1B F4B 125(2)
F3B B1B F4B F1B 118(3)
F2B B1B F4B F1B -96(3)
